data_4124376
loop_
_publ_author_name
'Hern\'andez S\'anchez, Ra\'ul'
'Zheng, Shao-Liang'
'Betley, Theodore A.'

_publ_section_title
;
 Ligand Field Strength Mediates Electron Delocalization in Octahedral
 [((H)L)2Fe6(L')m](n+) Clusters.
;
_journal_issue 34
_journal_name_full 'Journal of the American Chemical Society'
_journal_page_first 11126
_journal_page_last 11143
_journal_paper_doi 10.1021/jacs.5b06453
_journal_volume 137
_journal_year 2015
_chemical_formula_sum 'C88 H125 Fe6 N27'
_chemical_formula_weight 1896.24
_chemical_name_systematic
;
 ?
;
_space_group_crystal_system monoclinic
_space_group_IT_number 15
_space_group_name_Hall '-C 2yc'
_space_group_name_H-M_alt 'C 1 2/c 1'
_symmetry_space_group_name_Hall '-C 2yc'
_symmetry_space_group_name_H-M 'C 1 2/c 1'
_atom_sites_solution_hydrogens geom
_audit_creation_method SHELXL-2013
_cell_angle_alpha 90
_cell_angle_beta 103.496(4)
_cell_angle_gamma 90
_cell_formula_units_Z 4
_cell_length_a 15.345(3)
_cell_length_b 20.716(5)
_cell_length_c 29.732(7)
_cell_measurement_reflns_used 9181
_cell_measurement_temperature 100(1)
_cell_measurement_theta_max 50.509
_cell_measurement_theta_min 4.780
_cell_volume 9190(4)
_computing_cell_refinement 'SAINT 7.46A (Bruker-AXS, 2009)'
_computing_data_collection 'APEX2 v2009.3.0 (Bruker-AXS, 2009)'
_computing_data_reduction 'SAINT 7.46A (Bruker-AXS, 2009)'
_computing_molecular_graphics 'Bruker SHELXTL (Sheldrick, 2008)'
_computing_publication_material 'Bruker SHELXTL (Sheldrick, 2008)'
_computing_structure_refinement 'SHELXL-2013 (Sheldrick, 2013)'
_computing_structure_solution 'SHELXL-2013 (Sheldrick, 2013)'
_diffrn_ambient_temperature 100(1)
_diffrn_measured_fraction_theta_full 0.994
_diffrn_measured_fraction_theta_max 0.987
_diffrn_measurement_device_type
;
Bruker D8 goniometer with CCD area detector
;
_diffrn_measurement_method 'phi and omega scans'
_diffrn_radiation_type MoK\a
_diffrn_radiation_wavelength 0.71073
_diffrn_reflns_av_R_equivalents 0.0814
_diffrn_reflns_av_unetI/netI 0.0458
_diffrn_reflns_laue_measured_fraction_full 0.994
_diffrn_reflns_laue_measured_fraction_max 0.987
_diffrn_reflns_limit_h_max 18
_diffrn_reflns_limit_h_min -18
_diffrn_reflns_limit_k_max 24
_diffrn_reflns_limit_k_min -24
_diffrn_reflns_limit_l_max 35
_diffrn_reflns_limit_l_min -35
_diffrn_reflns_number 78026
_diffrn_reflns_point_group_measured_fraction_full 0.994
_diffrn_reflns_point_group_measured_fraction_max 0.987
_diffrn_reflns_theta_full 25.242
_diffrn_reflns_theta_max 25.358
_diffrn_reflns_theta_min 1.409
_exptl_absorpt_coefficient_mu 0.982
_exptl_absorpt_correction_T_max 0.8582
_exptl_absorpt_correction_T_min 0.8582
_exptl_absorpt_correction_type multi-scan
_exptl_absorpt_process_details 'SABDABS (Sheldrick, 2008)'
_exptl_crystal_colour Black
_exptl_crystal_density_diffrn 1.370
_exptl_crystal_density_method 'not measured'
_exptl_crystal_description Block
_exptl_crystal_F_000 3992
_exptl_crystal_size_max 0.100
_exptl_crystal_size_mid 0.100
_exptl_crystal_size_min 0.050
_refine_diff_density_max 1.187
_refine_diff_density_min -0.938
_refine_diff_density_rms 0.133
_refine_ls_extinction_method none
_refine_ls_goodness_of_fit_ref 1.179
_refine_ls_hydrogen_treatment constr
_refine_ls_matrix_type full
_refine_ls_number_parameters 624
_refine_ls_number_reflns 8324
_refine_ls_number_restraints 30
_refine_ls_restrained_S_all 1.179
_refine_ls_R_factor_all 0.0840
_refine_ls_R_factor_gt 0.0740
_refine_ls_shift/su_max 0.001
_refine_ls_shift/su_mean 0.000
_refine_ls_structure_factor_coef Fsqd
_refine_ls_weighting_details 'w=1/[\s^2^(Fo^2^)+227.8408P] where P=(Fo^2^+2Fc^2^)/3'
_refine_ls_weighting_scheme calc
_refine_ls_wR_factor_gt 0.1785
_refine_ls_wR_factor_ref 0.1822
_reflns_Friedel_coverage 0.000
_reflns_number_gt 7166
_reflns_number_total 8324
_reflns_threshold_expression 'I > 2\s(I)'
_cod_data_source_file ja5b06453_si_002.cif
_cod_data_source_block zsl4
_cod_original_cell_volume 9191(4)
_cod_database_code 4124376
_shelx_space_group_comment
;
The symmetry employed for this shelxl refinement is uniquely defined
by the following loop, which should always be used as a source of
symmetry information in preference to the above space-group names.
They are only intended as comments.
;
_shelx_estimated_absorpt_t_min 0.908
_shelx_estimated_absorpt_t_max 0.953
_shelxl_version_number 2013-3

loop_
_space_group_symop_operation_xyz
'x, y, z'
'-x, y, -z+1/2'
'x+1/2, y+1/2, z'
'-x+1/2, y+1/2, -z+1/2'
'-x, -y, -z'
'x, -y, z-1/2'
'-x+1/2, -y+1/2, -z'
'x+1/2, -y+1/2, z-1/2'

loop_
_atom_site_label
_atom_site_type_symbol
_atom_site_fract_x
_atom_site_fract_y
_atom_site_fract_z
_atom_site_U_iso_or_equiv
_atom_site_adp_type
_atom_site_occupancy
_atom_site_site_symmetry_order
_atom_site_calc_flag
_atom_site_refinement_flags_posn
_atom_site_refinement_flags_adp
_atom_site_refinement_flags_occupancy
_atom_site_disorder_assembly
_atom_site_disorder_group
C1 C 0.2563(4) 0.3209(3) 0.5493(2) 0.0189(14) Uani 1 1 d . . . . .
H1A H 0.2791 0.2770 0.5479 0.028 Uiso 1 1 calc R U . . .
H1B H 0.1976 0.3250 0.5278 0.028 Uiso 1 1 calc R U . . .
H1C H 0.2504 0.3300 0.5808 0.028 Uiso 1 1 calc R U . . .
C2 C 0.3221(4) 0.3695(3) 0.5360(2) 0.0130(12) Uani 1 1 d . . . . .
C3 C 0.2886(4) 0.4359(3) 0.5448(2) 0.0146(13) Uani 1 1 d . . . . .
H3A H 0.2254 0.4398 0.5275 0.017 Uiso 1 1 calc R U . . .
H3B H 0.2898 0.4396 0.5782 0.017 Uiso 1 1 calc R U . . .
C4 C 0.3184(4) 0.3580(3) 0.4851(2) 0.0147(13) Uani 1 1 d . . . . .
H4A H 0.3310 0.3117 0.4810 0.018 Uiso 1 1 calc R U . . .
H4B H 0.2565 0.3666 0.4673 0.018 Uiso 1 1 calc R U . . .
C5 C 0.4136(4) 0.3543(3) 0.5667(2) 0.0141(13) Uani 1 1 d . . . . .
H5A H 0.4090 0.3562 0.5993 0.017 Uiso 1 1 calc R U . . .
H5B H 0.4294 0.3094 0.5604 0.017 Uiso 1 1 calc R U . . .
C31 C 0.2942(4) 0.5495(3) 0.5382(2) 0.0121(12) Uani 1 1 d . . . . .
C32 C 0.2460(4) 0.5609(3) 0.5720(2) 0.0165(13) Uani 1 1 d . . . . .
H32 H 0.2407 0.5275 0.5931 0.020 Uiso 1 1 calc R U . . .
C33 C 0.2057(4) 0.6203(3) 0.5750(2) 0.0183(14) Uani 1 1 d . . . . .
H33 H 0.1739 0.6273 0.5984 0.022 Uiso 1 1 calc R U . . .
C34 C 0.2116(4) 0.6698(3) 0.5439(2) 0.0169(13) Uani 1 1 d . . . . .
H34 H 0.1812 0.7096 0.5449 0.020 Uiso 1 1 calc R U . . .
C35 C 0.2626(4) 0.6599(3) 0.5114(2) 0.0134(12) Uani 1 1 d . . . . .
H35 H 0.2694 0.6939 0.4911 0.016 Uiso 1 1 calc R U . . .
C36 C 0.3036(4) 0.6010(3) 0.5085(2) 0.0110(12) Uani 1 1 d . . . . .
C41 C 0.3751(4) 0.3747(3) 0.4188(2) 0.0135(13) Uani 1 1 d . . . . .
C42 C 0.3003(4) 0.3474(3) 0.3888(2) 0.0187(14) Uani 1 1 d . . . . .
H42 H 0.2462 0.3419 0.3987 0.022 Uiso 1 1 calc R U . . .
C43 C 0.3044(5) 0.3284(3) 0.3447(2) 0.0232(15) Uani 1 1 d . . . . .
H43 H 0.2536 0.3092 0.3247 0.028 Uiso 1 1 calc R U . . .
C44 C 0.3827(5) 0.3372(4) 0.3295(2) 0.0250(16) Uani 1 1 d . . . . .
H44 H 0.3850 0.3247 0.2991 0.030 Uiso 1 1 calc R U . . .
C45 C 0.4574(4) 0.3644(3) 0.3588(2) 0.0169(13) Uani 1 1 d . . . . .
H45 H 0.5110 0.3705 0.3485 0.020 Uiso 1 1 calc R U . . .
C46 C 0.4538(4) 0.3825(3) 0.4029(2) 0.0133(12) Uani 1 1 d . . . . .
C51 C 0.5662(4) 0.3796(3) 0.5960(2) 0.0137(13) Uani 1 1 d . . . . .
C52 C 0.5892(4) 0.3178(3) 0.6137(2) 0.0150(13) Uani 1 1 d . . . . .
H52 H 0.5506 0.2825 0.6026 0.018 Uiso 1 1 calc R U . . .
C53 C 0.6673(4) 0.3074(3) 0.6471(2) 0.0185(14) Uani 1 1 d . . . . .
H53 H 0.6828 0.2650 0.6584 0.022 Uiso 1 1 calc R U . . .
C54 C 0.7238(4) 0.3597(3) 0.6642(2) 0.0161(13) Uani 1 1 d . . . . .
H54 H 0.7762 0.3531 0.6881 0.019 Uiso 1 1 calc R U . . .
C55 C 0.7031(4) 0.4205(3) 0.6463(2) 0.0155(13) Uani 1 1 d . . . . .
H55 H 0.7420 0.4556 0.6573 0.019 Uiso 1 1 calc R U . . .
C56 C 0.6254(4) 0.4309(3) 0.6121(2) 0.0122(12) Uani 1 1 d . . . . .
C100 C 0.2455(4) 0.4861(3) 0.4388(2) 0.0155(13) Uani 1 1 d . . . . .
C200 C 0.5199(4) 0.3124(3) 0.4966(2) 0.0132(13) Uani 1 1 d . . . . .
C300 C 0.4414(4) 0.4912(3) 0.6196(2) 0.0179(14) Uani 1 1 d . . . . .
N3 N 0.3397(3) 0.4908(2) 0.53184(17) 0.0114(10) Uani 1 1 d . . . . .
N4 N 0.3806(3) 0.3969(2) 0.46480(17) 0.0107(10) Uani 1 1 d . . . . .
N5 N 0.4880(3) 0.3972(2) 0.56129(18) 0.0113(10) Uani 1 1 d . . . . .
N33 N 0.3591(3) 0.5867(2) 0.47839(17) 0.0096(10) Uani 1 1 d . . . . .
H33A H 0.3388 0.6090 0.4479 0.012 Uiso 1 1 calc R U . . .
N44 N 0.5252(3) 0.4119(2) 0.43490(17) 0.0118(10) Uani 1 1 d . . . . .
H44A H 0.5847 0.3945 0.4324 0.014 Uiso 1 1 calc R U . . .
N55 N 0.6003(3) 0.4907(2) 0.59030(17) 0.0114(10) Uani 1 1 d . . . . .
H55A H 0.6184 0.5279 0.6118 0.014 Uiso 1 1 calc R U . . .
N100 N 0.1717(4) 0.4794(3) 0.4194(2) 0.0194(12) Uani 1 1 d . . . . .
N200 N 0.5201(4) 0.2562(3) 0.4969(2) 0.0208(12) Uani 1 1 d . . . . .
N300 N 0.4171(5) 0.4938(3) 0.6535(2) 0.0342(15) Uani 1 1 d . . . . .
Fe1 Fe 0.37180(5) 0.49420(4) 0.47095(3) 0.0095(2) Uani 1 1 d . . . . .
Fe2 Fe 0.50915(6) 0.40634(4) 0.49730(3) 0.0091(2) Uani 1 1 d . . . . .
Fe3 Fe 0.47352(6) 0.49249(4) 0.56017(3) 0.0100(2) Uani 1 1 d . . . . .
N1T N 0.134(2) 0.5212(12) 0.2524(10) 0.053(5) Uani 0.48(2) 1 d D . P A 2
C1T C 0.117(5) 0.4799(15) 0.2759(17) 0.032(5) Uani 0.48(2) 1 d D . P A 2
C2T C 0.088(3) 0.432(3) 0.304(2) 0.041(8) Uani 0.48(2) 1 d D . P A 2
H2TA H 0.1058 0.3887 0.2956 0.062 Uiso 0.48(2) 1 calc R U P A 2
H2TB H 0.0232 0.4335 0.2998 0.062 Uiso 0.48(2) 1 calc R U P A 2
H2TC H 0.1168 0.4398 0.3369 0.062 Uiso 0.48(2) 1 calc R U P A 2
N1S N 0.1072(18) 0.5453(11) 0.2568(9) 0.053(5) Uani 0.52(2) 1 d D U P A 1
C1S C 0.109(4) 0.4982(13) 0.2782(15) 0.032(5) Uani 0.52(2) 1 d D U P A 1
C2S C 0.116(3) 0.438(2) 0.304(2) 0.041(8) Uani 0.52(2) 1 d D U P A 1
H2SA H 0.1468 0.4061 0.2886 0.062 Uiso 0.52(2) 1 calc R U P A 1
H2SB H 0.0561 0.4227 0.3040 0.062 Uiso 0.52(2) 1 calc R U P A 1
H2SC H 0.1506 0.4454 0.3354 0.062 Uiso 0.52(2) 1 calc R U P A 1
N2S N 0.4167(9) 0.2075(6) 0.6399(5) 0.039(2) Uani 0.527(8) 1 d D . P B 1
C3S C 0.4373(9) 0.1804(6) 0.6121(5) 0.030(2) Uani 0.527(8) 1 d D . P B 1
C4S C 0.4593(6) 0.1493(4) 0.5745(3) 0.043(2) Uani 0.527(8) 1 d D . P B 1
H4SA H 0.4092 0.1219 0.5590 0.065 Uiso 0.527(8) 1 calc R U P B 1
H4SB H 0.5127 0.1226 0.5855 0.065 Uiso 0.527(8) 1 calc R U P B 1
H4SC H 0.4714 0.1816 0.5527 0.065 Uiso 0.527(8) 1 calc R U P B 1
C9P C 0.5226(10) 0.2956(7) 0.7774(5) 0.027(3) Uani 0.5 1 d . U P C -1
H9PA H 0.4676 0.2783 0.7849 0.033 Uiso 0.5 1 calc R U P C -1
H9PB H 0.5656 0.3059 0.8069 0.033 Uiso 0.5 1 calc R U P C -1
C10P C 0.5631(12) 0.2438(7) 0.7521(6) 0.036(4) Uani 0.5 1 d . U P C -1
H10A H 0.5208 0.2331 0.7229 0.054 Uiso 0.5 1 calc R U P C -1
H10B H 0.5756 0.2051 0.7715 0.054 Uiso 0.5 1 calc R U P C -1
H10C H 0.6190 0.2599 0.7457 0.054 Uiso 0.5 1 calc R U P C -1
C11P C 0.4570(12) 0.4016(11) 0.7836(7) 0.021(4) Uani 0.5 1 d . U P C -1
H11A H 0.4129 0.3755 0.7952 0.025 Uiso 0.5 1 calc R U P C -1
H11B H 0.5055 0.4132 0.8106 0.025 Uiso 0.5 1 calc R U P C -1
C12P C 0.4114(11) 0.4629(7) 0.7639(5) 0.030(3) Uani 0.5 1 d . U P C -1
H12A H 0.3533 0.4526 0.7433 0.045 Uiso 0.5 1 calc R U P C -1
H12B H 0.4489 0.4854 0.7463 0.045 Uiso 0.5 1 calc R U P C -1
H12C H 0.4024 0.4906 0.7891 0.045 Uiso 0.5 1 calc R U P C -1
C13P C 0.4165(10) 0.3429(7) 0.7076(5) 0.024(3) Uani 0.5 1 d . U P C -1
H13A H 0.3997 0.3844 0.6914 0.029 Uiso 0.5 1 calc R U P C -1
H13B H 0.4367 0.3137 0.6856 0.029 Uiso 0.5 1 calc R U P C -1
C14P C 0.3298(11) 0.3130(9) 0.7185(6) 0.036(4) Uani 0.5 1 d . U P C -1
H14A H 0.2842 0.3073 0.6896 0.054 Uiso 0.5 1 calc R U P C -1
H14B H 0.3068 0.3419 0.7390 0.054 Uiso 0.5 1 calc R U P C -1
H14C H 0.3443 0.2710 0.7336 0.054 Uiso 0.5 1 calc R U P C -1
C15P C 0.5656(13) 0.3889(10) 0.7320(7) 0.023(4) Uani 0.5 1 d . U P C -1
H15P H 0.5569 0.4025 0.7008 0.028 Uiso 0.5 1 calc R U P C -1
C16P C 0.6507(11) 0.3997(9) 0.7686(6) 0.040(4) Uani 0.5 1 d . U P C -1
H16A H 0.6896 0.4296 0.7568 0.060 Uiso 0.5 1 calc R U P C -1
H16B H 0.6818 0.3585 0.7764 0.060 Uiso 0.5 1 calc R U P C -1
H16C H 0.6361 0.4182 0.7963 0.060 Uiso 0.5 1 calc R U P C -1
N2P N 0.5000 0.3559(4) 0.7500 0.0264(18) Uani 1 2 d S TU P . .
C1P C 0.4752(5) 0.1226(4) 0.4303(2) 0.0264(16) Uani 1 1 d . . . . .
H1PA H 0.4841 0.1668 0.4431 0.032 Uiso 1 1 calc R U . . .
H1PB H 0.4115 0.1112 0.4274 0.032 Uiso 1 1 calc R U . . .
C2P C 0.5316(5) 0.0773(4) 0.4644(3) 0.0302(17) Uani 1 1 d . . . . .
H2PA H 0.5242 0.0332 0.4521 0.045 Uiso 1 1 calc R U . . .
H2PB H 0.5128 0.0791 0.4937 0.045 Uiso 1 1 calc R U . . .
H2PC H 0.5947 0.0900 0.4696 0.045 Uiso 1 1 calc R U . . .
C3P C 0.5896(5) 0.1441(3) 0.3850(3) 0.0223(15) Uani 1 1 d . . . . .
H3PA H 0.6306 0.1145 0.4061 0.027 Uiso 1 1 calc R U . . .
H3PB H 0.6016 0.1393 0.3538 0.027 Uiso 1 1 calc R U . . .
C4P C 0.6114(5) 0.2130(3) 0.4014(3) 0.0265(16) Uani 1 1 d . . . . .
H4PA H 0.5721 0.2429 0.3804 0.040 Uiso 1 1 calc R U . . .
H4PB H 0.6740 0.2226 0.4016 0.040 Uiso 1 1 calc R U . . .
H4PC H 0.6020 0.2180 0.4327 0.040 Uiso 1 1 calc R U . . .
C5P C 0.4262(5) 0.1693(4) 0.3532(3) 0.0358(19) Uani 1 1 d . . . . .
H5PA H 0.3651 0.1523 0.3512 0.043 Uiso 1 1 calc R U . . .
H5PB H 0.4306 0.2116 0.3691 0.043 Uiso 1 1 calc R U . . .
C6P C 0.4382(8) 0.1798(5) 0.3047(3) 0.056(3) Uani 1 1 d . . . . .
H6PA H 0.4281 0.1391 0.2875 0.083 Uiso 1 1 calc R U . . .
H6PB H 0.4992 0.1951 0.3061 0.083 Uiso 1 1 calc R U . . .
H6PC H 0.3949 0.2121 0.2890 0.083 Uiso 1 1 calc R U . . .
C7P C 0.4833(5) 0.0555(3) 0.3618(3) 0.0251(16) Uani 1 1 d . . . . .
H7PA H 0.4908 0.0582 0.3296 0.030 Uiso 1 1 calc R U . . .
H7PB H 0.5324 0.0282 0.3795 0.030 Uiso 1 1 calc R U . . .
C8P C 0.3952(5) 0.0225(4) 0.3610(3) 0.038(2) Uani 1 1 d . . . . .
H8PA H 0.3938 -0.0196 0.3459 0.057 Uiso 1 1 calc R U . . .
H8PB H 0.3458 0.0493 0.3439 0.057 Uiso 1 1 calc R U . . .
H8PC H 0.3888 0.0166 0.3928 0.057 Uiso 1 1 calc R U . . .
N1P N 0.4933(4) 0.1233(3) 0.3826(2) 0.0204(12) Uani 1 1 d . . . . .
N3S N 0.1671(14) 0.6227(9) 0.7034(6) 0.060(3) Uani 0.488(9) 1 d D . P D 1
C5S C 0.2404(15) 0.6176(10) 0.7016(8) 0.044(3) Uani 0.488(9) 1 d D . P D 1
C6S C 0.3314(12) 0.6157(13) 0.6970(9) 0.051(4) Uani 0.488(9) 1 d D . P D 1
H6SA H 0.3395 0.6476 0.6739 0.077 Uiso 0.488(9) 1 calc R U P D 1
H6SB H 0.3450 0.5725 0.6870 0.077 Uiso 0.488(9) 1 calc R U P D 1
H6SC H 0.3719 0.6259 0.7268 0.077 Uiso 0.488(9) 1 calc R U P D 1
N3T N 0.3696(13) 0.7128(8) 0.7036(6) 0.060(3) Uani 0.512(9) 1 d D . P D 2
C5T C 0.3344(13) 0.6642(8) 0.7035(7) 0.044(3) Uani 0.512(9) 1 d D . P D 2
C6T C 0.2904(15) 0.6023(10) 0.7042(8) 0.051(4) Uani 0.512(9) 1 d D . P D 2
H6TA H 0.2929 0.5779 0.6763 0.077 Uiso 0.512(9) 1 calc R U P D 2
H6TB H 0.2277 0.6093 0.7052 0.077 Uiso 0.512(9) 1 calc R U P D 2
H6TC H 0.3209 0.5780 0.7317 0.077 Uiso 0.512(9) 1 calc R U P D 2
N2T N 0.5411(10) 0.1568(7) 0.6605(5) 0.039(2) Uani 0.473(8) 1 d D . P B 2
C3T C 0.5022(10) 0.1561(7) 0.6237(5) 0.030(2) Uani 0.473(8) 1 d D . P B 2
C4T C 0.4593(6) 0.1493(4) 0.5745(3) 0.043(2) Uani 0.473(8) 1 d D . P B 2
H4TA H 0.5035 0.1572 0.5561 0.065 Uiso 0.473(8) 1 calc R U P B 2
H4TB H 0.4103 0.1806 0.5660 0.065 Uiso 0.473(8) 1 calc R U P B 2
H4TC H 0.4353 0.1055 0.5685 0.065 Uiso 0.473(8) 1 calc R U P B 2

loop_
_atom_site_aniso_label
_atom_site_aniso_U_11
_atom_site_aniso_U_22
_atom_site_aniso_U_33
_atom_site_aniso_U_23
_atom_site_aniso_U_13
_atom_site_aniso_U_12
C1 0.019(3) 0.013(3) 0.027(4) 0.006(3) 0.009(3) -0.002(3)
C2 0.012(3) 0.007(3) 0.020(3) 0.002(2) 0.006(3) 0.001(2)
C3 0.010(3) 0.012(3) 0.023(3) 0.002(3) 0.008(3) -0.003(2)
C4 0.013(3) 0.010(3) 0.021(3) 0.001(3) 0.005(3) -0.003(2)
C5 0.015(3) 0.010(3) 0.020(3) 0.002(2) 0.010(3) -0.007(2)
C31 0.010(3) 0.008(3) 0.018(3) 0.001(2) 0.004(2) 0.001(2)
C32 0.011(3) 0.020(3) 0.022(3) 0.001(3) 0.011(3) 0.000(3)
C33 0.015(3) 0.021(3) 0.024(3) -0.003(3) 0.014(3) 0.000(3)
C34 0.013(3) 0.011(3) 0.027(4) 0.000(3) 0.005(3) 0.002(2)
C35 0.012(3) 0.008(3) 0.020(3) 0.000(2) 0.005(3) 0.000(2)
C36 0.007(3) 0.009(3) 0.014(3) 0.001(2) -0.002(2) -0.001(2)
C41 0.014(3) 0.008(3) 0.018(3) -0.001(2) 0.003(3) -0.001(2)
C42 0.019(3) 0.013(3) 0.025(4) -0.001(3) 0.007(3) 0.004(3)
C43 0.026(4) 0.015(3) 0.023(4) -0.002(3) -0.006(3) 0.004(3)
C44 0.031(4) 0.030(4) 0.014(3) 0.000(3) 0.005(3) 0.010(3)
C45 0.021(3) 0.014(3) 0.018(3) 0.001(3) 0.008(3) 0.007(3)
C46 0.017(3) 0.005(3) 0.018(3) 0.002(2) 0.004(3) 0.003(2)
C51 0.012(3) 0.015(3) 0.017(3) 0.003(2) 0.009(3) 0.000(2)
C52 0.018(3) 0.011(3) 0.019(3) 0.000(2) 0.010(3) -0.002(2)
C53 0.020(3) 0.010(3) 0.031(4) 0.003(3) 0.017(3) 0.003(3)
C54 0.011(3) 0.017(3) 0.022(3) 0.000(3) 0.007(3) 0.002(2)
C55 0.015(3) 0.016(3) 0.017(3) -0.002(3) 0.007(3) -0.002(3)
C56 0.013(3) 0.013(3) 0.012(3) -0.002(2) 0.007(2) 0.002(2)
C100 0.020(4) 0.007(3) 0.022(3) 0.003(2) 0.012(3) 0.005(2)
C200 0.011(3) 0.015(3) 0.014(3) 0.002(2) 0.004(2) 0.003(2)
C300 0.022(3) 0.011(3) 0.022(3) 0.001(3) 0.006(3) -0.005(3)
N3 0.013(3) 0.006(2) 0.018(3) -0.001(2) 0.007(2) -0.002(2)
N4 0.010(2) 0.007(2) 0.016(3) 0.000(2) 0.006(2) -0.001(2)
N5 0.009(2) 0.009(2) 0.017(3) 0.004(2) 0.005(2) -0.001(2)
N33 0.009(2) 0.010(2) 0.011(2) 0.002(2) 0.004(2) 0.0013(19)
N44 0.012(2) 0.009(2) 0.015(3) 0.000(2) 0.007(2) 0.003(2)
N55 0.014(3) 0.008(2) 0.012(2) -0.003(2) 0.004(2) 0.000(2)
N100 0.012(3) 0.015(3) 0.029(3) 0.001(2) 0.002(2) 0.000(2)
N200 0.023(3) 0.014(3) 0.028(3) 0.000(2) 0.010(3) 0.002(2)
N300 0.040(4) 0.039(4) 0.029(4) -0.002(3) 0.019(3) -0.005(3)
Fe1 0.0095(4) 0.0050(4) 0.0153(4) 0.0007(3) 0.0058(3) -0.0001(3)
Fe2 0.0094(4) 0.0055(4) 0.0143(4) 0.0004(3) 0.0068(3) 0.0007(3)
Fe3 0.0110(4) 0.0062(4) 0.0147(4) 0.0016(3) 0.0067(3) 0.0005(3)
N1T 0.069(14) 0.036(12) 0.047(7) 0.009(9) 0.000(8) -0.003(8)
C1T 0.040(11) 0.023(15) 0.027(6) -0.014(13) -0.003(5) 0.017(16)
C2T 0.06(2) 0.033(9) 0.030(5) -0.003(6) 0.004(15) 0.003(14)
N1S 0.069(14) 0.036(12) 0.047(7) 0.009(9) 0.000(8) -0.003(8)
C1S 0.040(11) 0.023(15) 0.027(6) -0.014(13) -0.003(5) 0.017(16)
C2S 0.06(2) 0.033(9) 0.030(5) -0.003(6) 0.004(15) 0.003(14)
N2S 0.044(6) 0.031(5) 0.045(6) -0.002(5) 0.017(5) -0.009(5)
C3S 0.023(5) 0.015(5) 0.050(7) 0.006(5) 0.003(5) -0.007(4)
C4S 0.033(5) 0.040(5) 0.057(6) 0.017(4) 0.009(4) -0.012(4)
C9P 0.029(8) 0.027(7) 0.026(8) 0.003(5) 0.004(6) -0.001(6)
C10P 0.054(11) 0.023(7) 0.031(9) 0.000(6) 0.009(8) 0.005(7)
C11P 0.014(9) 0.035(9) 0.015(9) -0.011(6) 0.003(6) -0.002(8)
C12P 0.044(9) 0.023(7) 0.027(8) -0.009(6) 0.018(7) -0.001(6)
C13P 0.030(7) 0.030(8) 0.013(6) -0.004(5) 0.006(5) -0.008(6)
C14P 0.029(7) 0.041(10) 0.037(9) -0.007(8) 0.009(7) -0.013(7)
C15P 0.020(9) 0.023(9) 0.030(12) -0.007(7) 0.012(6) 0.002(7)
C16P 0.034(8) 0.048(10) 0.038(9) -0.030(8) 0.010(7) -0.019(8)
N2P 0.041(5) 0.016(4) 0.019(4) 0.000 0.002(4) 0.000
C1P 0.031(4) 0.024(4) 0.027(4) -0.003(3) 0.013(3) -0.011(3)
C2P 0.040(5) 0.031(4) 0.024(4) 0.000(3) 0.017(3) -0.005(3)
C3P 0.020(4) 0.021(4) 0.028(4) 0.002(3) 0.011(3) -0.001(3)
C4P 0.032(4) 0.019(4) 0.030(4) -0.002(3) 0.010(3) -0.007(3)
C5P 0.030(4) 0.032(4) 0.044(5) 0.005(4) 0.006(4) 0.014(4)
C6P 0.077(7) 0.040(5) 0.037(5) 0.007(4) -0.013(5) 0.021(5)
C7P 0.025(4) 0.026(4) 0.025(4) 0.000(3) 0.006(3) 0.002(3)
C8P 0.031(4) 0.042(5) 0.042(5) -0.006(4) 0.008(4) -0.009(4)
N1P 0.014(3) 0.021(3) 0.028(3) 0.000(2) 0.009(2) 0.002(2)
N3S 0.090(10) 0.053(8) 0.042(7) -0.006(6) 0.028(7) -0.012(7)
C5S 0.057(9) 0.038(7) 0.043(8) 0.000(6) 0.024(7) 0.004(7)
C6S 0.037(12) 0.065(12) 0.056(10) -0.035(8) 0.017(9) 0.000(10)
N3T 0.090(10) 0.053(8) 0.042(7) -0.006(6) 0.028(7) -0.012(7)
C5T 0.057(9) 0.038(7) 0.043(8) 0.000(6) 0.024(7) 0.004(7)
C6T 0.037(12) 0.065(12) 0.056(10) -0.035(8) 0.017(9) 0.000(10)
N2T 0.044(6) 0.031(5) 0.045(6) -0.002(5) 0.017(5) -0.009(5)
C3T 0.023(5) 0.015(5) 0.050(7) 0.006(5) 0.003(5) -0.007(4)
C4T 0.033(5) 0.040(5) 0.057(6) 0.017(4) 0.009(4) -0.012(4)

loop_
_atom_type_symbol
_atom_type_description
_atom_type_scat_dispersion_real
_atom_type_scat_dispersion_imag
_atom_type_scat_source
C C 0.0033 0.0016 'International Tables Vol C Tables 4.2.6.8 and 6.1.1.4'
H H 0.0000 0.0000 'International Tables Vol C Tables 4.2.6.8 and 6.1.1.4'
Fe Fe 0.3463 0.8444 'International Tables Vol C Tables 4.2.6.8 and 6.1.1.4'
N N 0.0061 0.0033 'International Tables Vol C Tables 4.2.6.8 and 6.1.1.4'

loop_
_geom_angle_atom_site_label_1
_geom_angle_atom_site_label_2
_geom_angle_atom_site_label_3
_geom_angle
_geom_angle_site_symmetry_1
_geom_angle_site_symmetry_3
C2 C1 H1A 109.5 . .
C2 C1 H1B 109.5 . .
H1A C1 H1B 109.5 . .
C2 C1 H1C 109.5 . .
H1A C1 H1C 109.5 . .
H1B C1 H1C 109.5 . .
C3 C2 C5 112.8(5) . .
C3 C2 C4 112.3(5) . .
C5 C2 C4 112.3(5) . .
C3 C2 C1 106.2(5) . .
C5 C2 C1 106.3(5) . .
C4 C2 C1 106.3(5) . .
N3 C3 C2 115.5(5) . .
N3 C3 H3A 108.4 . .
C2 C3 H3A 108.4 . .
N3 C3 H3B 108.4 . .
C2 C3 H3B 108.4 . .
H3A C3 H3B 107.5 . .
N4 C4 C2 116.3(5) . .
N4 C4 H4A 108.2 . .
C2 C4 H4A 108.2 . .
N4 C4 H4B 108.2 . .
C2 C4 H4B 108.2 . .
H4A C4 H4B 107.4 . .
N5 C5 C2 116.0(5) . .
N5 C5 H5A 108.3 . .
C2 C5 H5A 108.3 . .
N5 C5 H5B 108.3 . .
C2 C5 H5B 108.3 . .
H5A C5 H5B 107.4 . .
C32 C31 C36 118.1(5) . .
C32 C31 N3 126.2(6) . .
C36 C31 N3 115.6(5) . .
C33 C32 C31 120.9(6) . .
C33 C32 H32 119.6 . .
C31 C32 H32 119.6 . .
C32 C33 C34 120.6(6) . .
C32 C33 H33 119.7 . .
C34 C33 H33 119.7 . .
C35 C34 C33 118.9(6) . .
C35 C34 H34 120.5 . .
C33 C34 H34 120.5 . .
C36 C35 C34 120.7(6) . .
C36 C35 H35 119.7 . .
C34 C35 H35 119.7 . .
C35 C36 N33 125.4(5) . .
C35 C36 C31 120.7(5) . .
N33 C36 C31 113.9(5) . .
C42 C41 C46 118.3(6) . .
C42 C41 N4 126.7(6) . .
C46 C41 N4 115.0(5) . .
C43 C42 C41 120.4(6) . .
C43 C42 H42 119.8 . .
C41 C42 H42 119.8 . .
C42 C43 C44 120.2(7) . .
C42 C43 H43 119.9 . .
C44 C43 H43 119.9 . .
C45 C44 C43 120.0(6) . .
C45 C44 H44 120.0 . .
C43 C44 H44 120.0 . .
C46 C45 C44 119.8(6) . .
C46 C45 H45 120.1 . .
C44 C45 H45 120.1 . .
C45 C46 C41 121.2(6) . .
C45 C46 N44 124.2(6) . .
C41 C46 N44 114.5(5) . .
C52 C51 C56 118.6(6) . .
C52 C51 N5 126.7(6) . .
C56 C51 N5 114.6(5) . .
C53 C52 C51 120.8(6) . .
C53 C52 H52 119.6 . .
C51 C52 H52 119.6 . .
C52 C53 C54 119.8(6) . .
C52 C53 H53 120.1 . .
C54 C53 H53 120.1 . .
C55 C54 C53 119.8(6) . .
C55 C54 H54 120.1 . .
C53 C54 H54 120.1 . .
C54 C55 C56 120.5(6) . .
C54 C55 H55 119.8 . .
C56 C55 H55 119.8 . .
C55 C56 C51 120.4(6) . .
C55 C56 N55 124.6(6) . .
C51 C56 N55 115.0(5) . .
N100 C100 Fe1 177.8(6) . .
N200 C200 Fe2 174.9(5) . .
N300 C300 Fe3 174.7(6) . .
C31 N3 C3 108.2(4) . .
C31 N3 Fe1 108.8(4) . .
C3 N3 Fe1 121.6(4) . .
C31 N3 Fe3 114.0(4) . .
C3 N3 Fe3 116.8(4) . .
Fe1 N3 Fe3 86.31(19) . .
C41 N4 C4 108.5(5) . .
C41 N4 Fe2 109.1(4) . .
C4 N4 Fe2 121.0(4) . .
C41 N4 Fe1 114.5(4) . .
C4 N4 Fe1 116.1(4) . .
Fe2 N4 Fe1 86.43(19) . .
C51 N5 C5 107.7(5) . .
C51 N5 Fe3 109.7(4) . .
C5 N5 Fe3 120.8(4) . .
C51 N5 Fe2 114.3(4) . .
C5 N5 Fe2 117.1(4) . .
Fe3 N5 Fe2 86.17(19) . .
C36 N33 Fe1 111.9(4) . .
C36 N33 Fe2 118.0(4) . 5_666
Fe1 N33 Fe2 89.6(2) . 5_666
C36 N33 H33A 111.8 . .
Fe1 N33 H33A 111.8 . .
Fe2 N33 H33A 111.8 5_666 .
C46 N44 Fe2 111.7(4) . .
C46 N44 Fe3 118.2(4) . 5_666
Fe2 N44 Fe3 89.4(2) . 5_666
C46 N44 H44A 111.9 . .
Fe2 N44 H44A 111.9 . .
Fe3 N44 H44A 111.9 5_666 .
C56 N55 Fe3 111.5(4) . .
C56 N55 Fe1 117.8(4) . 5_666
Fe3 N55 Fe1 88.9(2) . 5_666
C56 N55 H55A 112.2 . .
Fe3 N55 H55A 112.2 . .
Fe1 N55 H55A 112.2 5_666 .
N33 Fe1 C100 91.5(2) . .
N33 Fe1 N3 83.0(2) . .
C100 Fe1 N3 90.8(2) . .
N33 Fe1 N55 89.9(2) . 5_666
C100 Fe1 N55 88.1(2) . 5_666
N3 Fe1 N55 172.8(2) . 5_666
N33 Fe1 N4 177.4(2) . .
C100 Fe1 N4 87.1(2) . .
N3 Fe1 N4 94.7(2) . .
N55 Fe1 N4 92.3(2) 5_666 .
N33 Fe1 Fe3 87.25(15) . .
C100 Fe1 Fe3 138.17(18) . .
N3 Fe1 Fe3 47.52(15) . .
N55 Fe1 Fe3 133.69(15) 5_666 .
N4 Fe1 Fe3 92.26(15) . .
N33 Fe1 Fe3 93.24(14) . 5_666
C100 Fe1 Fe3 132.59(18) . 5_666
N3 Fe1 Fe3 136.58(15) . 5_666
N55 Fe1 Fe3 44.84(14) 5_666 5_666
N4 Fe1 Fe3 89.34(14) . 5_666
Fe3 Fe1 Fe3 89.18(4) . 5_666
N33 Fe1 Fe2 135.13(15) . .
C100 Fe1 Fe2 133.35(18) . .
N3 Fe1 Fe2 93.05(15) . .
N55 Fe1 Fe2 92.91(15) 5_666 .
N4 Fe1 Fe2 46.20(14) . .
Fe3 Fe1 Fe2 59.49(3) . .
Fe3 Fe1 Fe2 60.01(3) 5_666 .
N33 Fe1 Fe2 45.84(14) . 5_666
C100 Fe1 Fe2 136.82(18) . 5_666
N3 Fe1 Fe2 89.99(14) . 5_666
N55 Fe1 Fe2 85.93(15) 5_666 5_666
N4 Fe1 Fe2 135.77(14) . 5_666
Fe3 Fe1 Fe2 59.96(3) . 5_666
Fe3 Fe1 Fe2 59.24(3) 5_666 5_666
Fe2 Fe1 Fe2 89.69(4) . 5_666
N44 Fe2 C200 91.1(2) . .
N44 Fe2 N33 89.9(2) . 5_666
C200 Fe2 N33 89.7(2) . 5_666
N44 Fe2 N4 82.7(2) . .
C200 Fe2 N4 88.5(2) . .
N33 Fe2 N4 172.4(2) 5_666 .
N44 Fe2 N5 177.3(2) . .
C200 Fe2 N5 87.1(2) . .
N33 Fe2 N5 92.2(2) 5_666 .
N4 Fe2 N5 95.1(2) . .
N44 Fe2 Fe3 135.19(15) . .
C200 Fe2 Fe3 133.57(18) . .
N33 Fe2 Fe3 93.01(14) 5_666 .
N4 Fe2 Fe3 93.60(14) . .
N5 Fe2 Fe3 46.50(14) . .
N44 Fe2 Fe3 46.08(15) . 5_666
C200 Fe2 Fe3 136.92(18) . 5_666
N33 Fe2 Fe3 86.15(14) 5_666 5_666
N4 Fe2 Fe3 90.12(14) . 5_666
N5 Fe2 Fe3 135.87(15) . 5_666
Fe3 Fe2 Fe3 89.49(4) . 5_666
N44 Fe2 Fe1 87.01(15) . .
C200 Fe2 Fe1 135.70(18) . .
N33 Fe2 Fe1 134.48(15) 5_666 .
N4 Fe2 Fe1 47.38(14) . .
N5 Fe2 Fe1 92.82(14) . .
Fe3 Fe2 Fe1 60.07(3) . .
Fe3 Fe2 Fe1 59.97(3) 5_666 .
N44 Fe2 Fe1 93.50(15) . 5_666
C200 Fe2 Fe1 133.96(18) . 5_666
N33 Fe2 Fe1 44.56(14) 5_666 5_666
N4 Fe2 Fe1 137.56(14) . 5_666
N5 Fe2 Fe1 89.23(15) . 5_666
Fe3 Fe2 Fe1 60.12(3) . 5_666
Fe3 Fe2 Fe1 59.61(3) 5_666 5_666
Fe1 Fe2 Fe1 90.31(4) . 5_666
C300 Fe3 N55 91.1(2) . .
C300 Fe3 N5 91.3(2) . .
N55 Fe3 N5 82.9(2) . .
C300 Fe3 N44 86.9(2) . 5_666
N55 Fe3 N44 89.6(2) . 5_666
N5 Fe3 N44 172.3(2) . 5_666
C300 Fe3 N3 86.0(2) . .
N55 Fe3 N3 176.5(2) . .
N5 Fe3 N3 95.1(2) . .
N44 Fe3 N3 92.3(2) 5_666 .
C300 Fe3 Fe2 138.41(19) . .
N55 Fe3 Fe2 87.93(15) . .
N5 Fe3 Fe2 47.33(15) . .
N44 Fe3 Fe2 134.61(15) 5_666 .
N3 Fe3 Fe2 92.83(14) . .
C300 Fe3 Fe1 132.2(2) . .
N55 Fe3 Fe1 136.69(15) . .
N5 Fe3 Fe1 93.73(15) . .
N44 Fe3 Fe1 92.98(15) 5_666 .
N3 Fe3 Fe1 46.17(14) . .
Fe2 Fe3 Fe1 60.44(3) . .
C300 Fe3 Fe1 136.7(2) . 5_666
N55 Fe3 Fe1 46.24(15) . 5_666
N5 Fe3 Fe1 90.20(14) . 5_666
N44 Fe3 Fe1 86.01(14) 5_666 5_666
N3 Fe3 Fe1 136.87(14) . 5_666
Fe2 Fe3 Fe1 60.64(3) . 5_666
Fe1 Fe3 Fe1 90.82(4) . 5_666
C300 Fe3 Fe2 131.00(19) . 5_666
N55 Fe3 Fe2 93.98(15) . 5_666
N5 Fe3 Fe2 137.71(15) . 5_666
N44 Fe3 Fe2 44.48(14) 5_666 5_666
N3 Fe3 Fe2 89.45(14) . 5_666
Fe2 Fe3 Fe2 90.51(4) . 5_666
Fe1 Fe3 Fe2 60.43(3) . 5_666
Fe1 Fe3 Fe2 60.02(3) 5_666 5_666
N1T C1T C2T 175(5) . .
C1T C2T H2TA 109.5 . .
C1T C2T H2TB 109.5 . .
H2TA C2T H2TB 109.5 . .
C1T C2T H2TC 109.5 . .
H2TA C2T H2TC 109.5 . .
H2TB C2T H2TC 109.5 . .
N1S C1S C2S 176(4) . .
C1S C2S H2SA 109.5 . .
C1S C2S H2SB 109.5 . .
H2SA C2S H2SB 109.5 . .
C1S C2S H2SC 109.5 . .
H2SA C2S H2SC 109.5 . .
H2SB C2S H2SC 109.5 . .
N2S C3S C4S 175.7(17) . .
C3S C4S H4SA 109.5 . .
C3S C4S H4SB 109.5 . .
H4SA C4S H4SB 109.5 . .
C3S C4S H4SC 109.5 . .
H4SA C4S H4SC 109.5 . .
H4SB C4S H4SC 109.5 . .
N2P C9P C10P 113.1(11) . .
N2P C9P H9PA 109.0 . .
C10P C9P H9PA 109.0 . .
N2P C9P H9PB 109.0 . .
C10P C9P H9PB 109.0 . .
H9PA C9P H9PB 107.8 . .
C9P C10P H10A 109.5 . .
C9P C10P H10B 109.5 . .
H10A C10P H10B 109.5 . .
C9P C10P H10C 109.5 . .
H10A C10P H10C 109.5 . .
H10B C10P H10C 109.5 . .
C12P C11P N2P 118.2(15) . .
C12P C11P H11A 107.8 . .
N2P C11P H11A 107.8 . .
C12P C11P H11B 107.8 . .
N2P C11P H11B 107.8 . .
H11A C11P H11B 107.1 . .
C11P C12P H12A 109.5 . .
C11P C12P H12B 109.5 . .
H12A C12P H12B 109.5 . .
C11P C12P H12C 109.5 . .
H12A C12P H12C 109.5 . .
H12B C12P H12C 109.5 . .
C14P C13P N2P 117.8(10) . .
C14P C13P H13A 107.9 . .
N2P C13P H13A 107.9 . .
C14P C13P H13B 107.9 . .
N2P C13P H13B 107.9 . .
H13A C13P H13B 107.2 . .
C13P C14P H14A 109.5 . .
C13P C14P H14B 109.5 . .
H14A C14P H14B 109.5 . .
C13P C14P H14C 109.5 . .
H14A C14P H14C 109.5 . .
H14B C14P H14C 109.5 . .
N2P C15P C16P 111.8(15) . .
N2P C15P H15P 124.1 . .
C16P C15P H15P 124.1 . .
C15P C16P H16A 109.5 . .
C15P C16P H16B 109.5 . .
H16A C16P H16B 109.5 . .
C15P C16P H16C 109.5 . .
H16A C16P H16C 109.5 . .
H16B C16P H16C 109.5 . .
C15P N2P C9P 121.0(10) . .
C15P N2P C13P 107.0(10) . .
C9P N2P C13P 109.4(9) . .
C15P N2P C11P 112.1(9) . .
C9P N2P C11P 103.3(11) . .
C13P N2P C11P 102.6(8) . .
C2P C1P N1P 116.0(6) . .
C2P C1P H1PA 108.3 . .
N1P C1P H1PA 108.3 . .
C2P C1P H1PB 108.3 . .
N1P C1P H1PB 108.3 . .
H1PA C1P H1PB 107.4 . .
C1P C2P H2PA 109.5 . .
C1P C2P H2PB 109.5 . .
H2PA C2P H2PB 109.5 . .
C1P C2P H2PC 109.5 . .
H2PA C2P H2PC 109.5 . .
H2PB C2P H2PC 109.5 . .
C4P C3P N1P 114.7(6) . .
C4P C3P H3PA 108.6 . .
N1P C3P H3PA 108.6 . .
C4P C3P H3PB 108.6 . .
N1P C3P H3PB 108.6 . .
H3PA C3P H3PB 107.6 . .
C3P C4P H4PA 109.5 . .
C3P C4P H4PB 109.5 . .
H4PA C4P H4PB 109.5 . .
C3P C4P H4PC 109.5 . .
H4PA C4P H4PC 109.5 . .
H4PB C4P H4PC 109.5 . .
C6P C5P N1P 115.0(7) . .
C6P C5P H5PA 108.5 . .
N1P C5P H5PA 108.5 . .
C6P C5P H5PB 108.5 . .
N1P C5P H5PB 108.5 . .
H5PA C5P H5PB 107.5 . .
C5P C6P H6PA 109.5 . .
C5P C6P H6PB 109.5 . .
H6PA C6P H6PB 109.5 . .
C5P C6P H6PC 109.5 . .
H6PA C6P H6PC 109.5 . .
H6PB C6P H6PC 109.5 . .
C8P C7P N1P 115.2(6) . .
C8P C7P H7PA 108.5 . .
N1P C7P H7PA 108.5 . .
C8P C7P H7PB 108.5 . .
N1P C7P H7PB 108.5 . .
H7PA C7P H7PB 107.5 . .
C7P C8P H8PA 109.5 . .
C7P C8P H8PB 109.5 . .
H8PA C8P H8PB 109.5 . .
C7P C8P H8PC 109.5 . .
H8PA C8P H8PC 109.5 . .
H8PB C8P H8PC 109.5 . .
C1P N1P C5P 107.4(5) . .
C1P N1P C3P 110.4(5) . .
C5P N1P C3P 111.6(6) . .
C1P N1P C7P 110.5(5) . .
C5P N1P C7P 110.6(6) . .
C3P N1P C7P 106.4(5) . .
N3S C5S C6S 175(2) . .
C5S C6S H6SA 109.5 . .
C5S C6S H6SB 109.5 . .
H6SA C6S H6SB 109.5 . .
C5S C6S H6SC 109.5 . .
H6SA C6S H6SC 109.5 . .
H6SB C6S H6SC 109.5 . .
N3T C5T C6T 179(2) . .
C5T C6T H6TA 109.5 . .
C5T C6T H6TB 109.5 . .
H6TA C6T H6TB 109.5 . .
C5T C6T H6TC 109.5 . .
H6TA C6T H6TC 109.5 . .
H6TB C6T H6TC 109.5 . .

loop_
_geom_bond_atom_site_label_1
_geom_bond_atom_site_label_2
_geom_bond_distance
_geom_bond_site_symmetry_2
C1 C2 1.540(8) .
C1 H1A 0.9800 .
C1 H1B 0.9800 .
C1 H1C 0.9800 .
C2 C3 1.514(8) .
C2 C5 1.517(9) .
C2 C4 1.520(9) .
C3 N3 1.482(7) .
C3 H3A 0.9900 .
C3 H3B 0.9900 .
C4 N4 1.481(7) .
C4 H4A 0.9900 .
C4 H4B 0.9900 .
C5 N5 1.485(7) .
C5 H5A 0.9900 .
C5 H5B 0.9900 .
C31 C32 1.399(8) .
C31 C36 1.413(8) .
C31 N3 1.438(7) .
C32 C33 1.389(9) .
C32 H32 0.9500 .
C33 C34 1.399(9) .
C33 H33 0.9500 .
C34 C35 1.393(9) .
C34 H34 0.9500 .
C35 C36 1.386(8) .
C35 H35 0.9500 .
C36 N33 1.404(7) .
C41 C42 1.399(9) .
C41 C46 1.405(9) .
C41 N4 1.428(8) .
C42 C43 1.385(10) .
C42 H42 0.9500 .
C43 C44 1.389(10) .
C43 H43 0.9500 .
C44 C45 1.387(10) .
C44 H44 0.9500 .
C45 C46 1.375(9) .
C45 H45 0.9500 .
C46 N44 1.412(8) .
C51 C52 1.396(9) .
C51 C56 1.407(9) .
C51 N5 1.437(8) .
C52 C53 1.385(9) .
C52 H52 0.9500 .
C53 C54 1.408(9) .
C53 H53 0.9500 .
C54 C55 1.375(9) .
C54 H54 0.9500 .
C55 C56 1.391(9) .
C55 H55 0.9500 .
C56 N55 1.409(8) .
C100 N100 1.152(8) .
C100 Fe1 1.958(7) .
C200 N200 1.165(8) .
C200 Fe2 1.953(6) .
C300 N300 1.156(9) .
C300 Fe3 1.942(7) .
N3 Fe1 1.985(5) .
N3 Fe3 2.030(5) .
N4 Fe2 1.993(5) .
N4 Fe1 2.032(5) .
N5 Fe3 1.985(5) .
N5 Fe2 2.012(5) .
N33 Fe1 1.943(5) .
N33 Fe2 1.987(5) 5_666
N33 H33A 1.0000 .
N44 Fe2 1.931(5) .
N44 Fe3 1.985(5) 5_666
N44 H44A 1.0000 .
N55 Fe3 1.943(5) .
N55 Fe1 1.990(5) 5_666
N55 H55A 1.0000 .
Fe1 N55 1.990(5) 5_666
Fe1 Fe3 2.7464(13) .
Fe1 Fe3 2.7552(12) 5_666
Fe1 Fe2 2.7565(12) .
Fe1 Fe2 2.7693(13) 5_666
Fe2 N33 1.987(5) 5_666
Fe2 Fe3 2.7303(12) .
Fe2 Fe3 2.7561(12) 5_666
Fe2 Fe1 2.7692(12) 5_666
Fe3 N44 1.986(5) 5_666
Fe3 Fe1 2.7551(12) 5_666
Fe3 Fe2 2.7561(12) 5_666
N1T C1T 1.169(18) .
C1T C2T 1.45(2) .
C2T H2TA 0.9800 .
C2T H2TB 0.9800 .
C2T H2TC 0.9800 .
N1S C1S 1.162(17) .
C1S C2S 1.44(2) .
C2S H2SA 0.9800 .
C2S H2SB 0.9800 .
C2S H2SC 0.9800 .
N2S C3S 1.104(16) .
C3S C4S 1.398(16) .
C4S H4SA 0.9800 .
C4S H4SB 0.9800 .
C4S H4SC 0.9800 .
C9P N2P 1.488(16) .
C9P C10P 1.52(2) .
C9P H9PA 0.9900 .
C9P H9PB 0.9900 .
C10P H10A 0.9800 .
C10P H10B 0.9800 .
C10P H10C 0.9800 .
C11P C12P 1.50(3) .
C11P N2P 1.623(18) .
C11P H11A 0.9900 .
C11P H11B 0.9900 .
C12P H12A 0.9800 .
C12P H12B 0.9800 .
C12P H12C 0.9800 .
C13P C14P 1.57(2) .
C13P N2P 1.597(14) .
C13P H13A 0.9900 .
C13P H13B 0.9900 .
C14P H14A 0.9800 .
C14P H14B 0.9800 .
C14P H14C 0.9800 .
C15P N2P 1.42(2) .
C15P C16P 1.51(2) .
C15P H15P 0.9500 .
C16P H16A 0.9800 .
C16P H16B 0.9800 .
C16P H16C 0.9800 .
C1P C2P 1.498(11) .
C1P N1P 1.508(9) .
C1P H1PA 0.9900 .
C1P H1PB 0.9900 .
C2P H2PA 0.9800 .
C2P H2PB 0.9800 .
C2P H2PC 0.9800 .
C3P C4P 1.520(9) .
C3P N1P 1.525(8) .
C3P H3PA 0.9900 .
C3P H3PB 0.9900 .
C4P H4PA 0.9800 .
C4P H4PB 0.9800 .
C4P H4PC 0.9800 .
C5P C6P 1.512(13) .
C5P N1P 1.521(9) .
C5P H5PA 0.9900 .
C5P H5PB 0.9900 .
C6P H6PA 0.9800 .
C6P H6PB 0.9800 .
C6P H6PC 0.9800 .
C7P C8P 1.510(10) .
C7P N1P 1.528(9) .
C7P H7PA 0.9900 .
C7P H7PB 0.9900 .
C8P H8PA 0.9800 .
C8P H8PB 0.9800 .
C8P H8PC 0.9800 .
N3S C5S 1.14(2) .
C5S C6S 1.44(2) .
C6S H6SA 0.9800 .
C6S H6SB 0.9800 .
C6S H6SC 0.9800 .
N3T C5T 1.142(19) .
C5T C6T 1.45(2) .
C6T H6TA 0.9800 .
C6T H6TB 0.9800 .
C6T H6TC 0.9800 .
N2T C3T 1.119(17) .

loop_
_geom_torsion_atom_site_label_1
_geom_torsion_atom_site_label_2
_geom_torsion_atom_site_label_3
_geom_torsion_atom_site_label_4
_geom_torsion
_geom_torsion_site_symmetry_4
C5 C2 C3 N3 67.1(7) .
C4 C2 C3 N3 -61.0(7) .
C1 C2 C3 N3 -176.8(5) .
C3 C2 C4 N4 67.6(7) .
C5 C2 C4 N4 -60.8(7) .
C1 C2 C4 N4 -176.6(5) .
C3 C2 C5 N5 -61.5(7) .
C4 C2 C5 N5 66.7(7) .
C1 C2 C5 N5 -177.5(5) .
C36 C31 C32 C33 2.4(9) .
N3 C31 C32 C33 179.2(6) .
C31 C32 C33 C34 0.8(10) .
C32 C33 C34 C35 -3.5(10) .
C33 C34 C35 C36 2.9(9) .
C34 C35 C36 N33 -177.4(6) .
C34 C35 C36 C31 0.3(9) .
C32 C31 C36 C35 -3.0(9) .
N3 C31 C36 C35 179.9(5) .
C32 C31 C36 N33 175.0(5) .
N3 C31 C36 N33 -2.1(8) .
C46 C41 C42 C43 0.3(9) .
N4 C41 C42 C43 179.5(6) .
C41 C42 C43 C44 -1.0(10) .
C42 C43 C44 C45 0.9(10) .
C43 C44 C45 C46 0.0(10) .
C44 C45 C46 C41 -0.7(9) .
C44 C45 C46 N44 -178.4(6) .
C42 C41 C46 C45 0.5(9) .
N4 C41 C46 C45 -178.8(5) .
C42 C41 C46 N44 178.5(5) .
N4 C41 C46 N44 -0.8(8) .
C56 C51 C52 C53 1.6(9) .
N5 C51 C52 C53 179.6(6) .
C51 C52 C53 C54 1.2(9) .
C52 C53 C54 C55 -2.8(9) .
C53 C54 C55 C56 1.7(9) .
C54 C55 C56 C51 1.1(9) .
C54 C55 C56 N55 -177.2(6) .
C52 C51 C56 C55 -2.7(9) .
N5 C51 C56 C55 179.0(5) .
C52 C51 C56 N55 175.8(5) .
N5 C51 C56 N55 -2.4(7) .
C32 C31 N3 C3 32.9(8) .
C36 C31 N3 C3 -150.3(5) .
C32 C31 N3 Fe1 166.8(5) .
C36 C31 N3 Fe1 -16.3(6) .
C32 C31 N3 Fe3 -98.8(6) .
C36 C31 N3 Fe3 78.1(6) .
C2 C3 N3 C31 174.5(5) .
C2 C3 N3 Fe1 47.6(7) .
C2 C3 N3 Fe3 -55.4(6) .
C42 C41 N4 C4 29.7(8) .
C46 C41 N4 C4 -151.0(5) .
C42 C41 N4 Fe2 163.3(5) .
C46 C41 N4 Fe2 -17.4(6) .
C42 C41 N4 Fe1 -101.8(6) .
C46 C41 N4 Fe1 77.5(6) .
C2 C4 N4 C41 173.6(5) .
C2 C4 N4 Fe2 46.6(7) .
C2 C4 N4 Fe1 -55.8(6) .
C52 C51 N5 C5 33.2(8) .
C56 C51 N5 C5 -148.8(5) .
C52 C51 N5 Fe3 166.4(5) .
C56 C51 N5 Fe3 -15.6(6) .
C52 C51 N5 Fe2 -98.8(6) .
C56 C51 N5 Fe2 79.2(6) .
C2 C5 N5 C51 174.3(5) .
C2 C5 N5 Fe3 47.3(7) .
C2 C5 N5 Fe2 -55.3(6) .
C35 C36 N33 Fe1 -161.8(5) .
C31 C36 N33 Fe1 20.4(6) .
C35 C36 N33 Fe2 96.3(6) 5_666
C31 C36 N33 Fe2 -81.5(6) 5_666
C45 C46 N44 Fe2 -162.5(5) .
C41 C46 N44 Fe2 19.6(6) .
C45 C46 N44 Fe3 95.9(6) 5_666
C41 C46 N44 Fe3 -82.0(6) 5_666
C55 C56 N55 Fe3 -161.7(5) .
C51 C56 N55 Fe3 19.9(6) .
C55 C56 N55 Fe1 97.7(6) 5_666
C51 C56 N55 Fe1 -80.7(6) 5_666
C16P C15P N2P C9P -50(2) .
C16P C15P N2P C13P -176.0(14) .
C16P C15P N2P C11P 72.3(14) .
C10P C9P N2P C15P -54.7(18) .
C10P C9P N2P C13P 70.2(14) .
C10P C9P N2P C11P 178.9(13) .
C14P C13P N2P C15P -174.0(14) .
C14P C13P N2P C9P 53.3(15) .
C14P C13P N2P C11P -55.9(17) .
C12P C11P N2P C15P 58.6(15) .
C12P C11P N2P C9P -169.5(15) .
C12P C11P N2P C13P -55.8(17) .
C2P C1P N1P C5P 177.0(6) .
C2P C1P N1P C3P -61.1(8) .
C2P C1P N1P C7P 56.3(8) .
C6P C5P N1P C1P 176.0(7) .
C6P C5P N1P C3P 54.9(9) .
C6P C5P N1P C7P -63.4(9) .
C4P C3P N1P C1P -64.7(7) .
C4P C3P N1P C5P 54.6(8) .
C4P C3P N1P C7P 175.3(6) .
C8P C7P N1P C1P 53.8(8) .
C8P C7P N1P C5P -64.9(8) .
C8P C7P N1P C3P 173.7(6) .
